data_2218446
loop_
_publ_author_name
'Viljoen, J. Augustinus'
'Muller, Alfred'
'Roodt, Andreas'

_publ_section_title
;
 Tetrakis(1,1,1-trifluoroacetylacetonato-\k^2^<i>O</i>,<i>O</i>')hafnium(IV)
 toluene disolvate
;
_journal_coeditor_code HY2134
_journal_issue 6
_journal_name_full 'Acta Crystallographica Section E'
_journal_page_first m838
_journal_page_last m839
_journal_paper_doi 10.1107/S1600536808015237
_journal_volume 64
_journal_year 2008
_chemical_formula_iupac '[Hf (C5 H4 F3 O2)4], 2C7 H8'
_chemical_formula_moiety 'C20 H16 F12 Hf O8, 2(C7 H8)'
_chemical_formula_sum 'C34 H32 F12 Hf O8'
_chemical_formula_weight 975.09
_chemical_name_systematic
;
Tetrakis(1,1,1-trifluoroacetylacetonato-\k^2^O,O')hafnium(IV) toluene
disolvate
;
_space_group_IT_number 15
_symmetry_cell_setting monoclinic
_symmetry_space_group_name_Hall '-C 2yc'
_symmetry_space_group_name_H-M 'C 1 2/c 1'
_audit_creation_method 'WinGX routine CIF_UPDATE'
_cell_angle_alpha 90
_cell_angle_beta 118.211(2)
_cell_angle_gamma 90
_cell_formula_units_Z 4
_cell_length_a 22.4983(15)
_cell_length_b 8.0642(5)
_cell_length_c 22.712(2)
_cell_measurement_reflns_used 6211
_cell_measurement_temperature 100(2)
_cell_measurement_theta_max 28.33
_cell_measurement_theta_min 2.73
_cell_volume 3631.2(5)
_computing_cell_refinement 'SAINT-Plus (Bruker, 2007)'
_computing_data_collection 'APEX2 (Bruker, 2007)'
_computing_data_reduction 'SAINT-Plus (Bruker, 2007)'
_computing_molecular_graphics 'DIAMOND (Brandenburg & Putz, 1999)'
_computing_publication_material 'WinGX (Farrugia, 1999)'
_computing_structure_refinement 'SHELXL97 (Sheldrick, 2008)'
_computing_structure_solution 'SIR97 (Altomare <i>et al.</i>,  1999)'
_diffrn_ambient_temperature 100(2)
_diffrn_detector_area_resol_mean 8.4
_diffrn_measured_fraction_theta_full 0.998
_diffrn_measured_fraction_theta_max 0.998
_diffrn_measurement_device_type 'Bruker X8 APEXII 4K KappaCCD'
_diffrn_measurement_method '\f and \w'
_diffrn_radiation_monochromator graphite
_diffrn_radiation_type MoK\a
_diffrn_radiation_wavelength 0.71073
_diffrn_reflns_av_R_equivalents 0.0234
_diffrn_reflns_limit_h_max 26
_diffrn_reflns_limit_h_min -30
_diffrn_reflns_limit_k_max 10
_diffrn_reflns_limit_k_min -10
_diffrn_reflns_limit_l_max 30
_diffrn_reflns_limit_l_min -29
_diffrn_reflns_number 18332
_diffrn_reflns_theta_full 28.35
_diffrn_reflns_theta_max 28.35
_diffrn_reflns_theta_min 2.04
_diffrn_standards_number 0
_exptl_absorpt_coefficient_mu 2.984
_exptl_absorpt_correction_T_max 0.5597
_exptl_absorpt_correction_T_min 0.4392
_exptl_absorpt_correction_type multi-scan
_exptl_absorpt_process_details '(SADABS; Bruker, 2001)'
_exptl_crystal_colour colourless
_exptl_crystal_density_diffrn 1.784
_exptl_crystal_density_method 'not measured'
_exptl_crystal_description block
_exptl_crystal_F_000 1920
_exptl_crystal_size_max 0.33
_exptl_crystal_size_mid 0.25
_exptl_crystal_size_min 0.22
_refine_diff_density_max 1.123
_refine_diff_density_min -0.909
_refine_ls_extinction_method none
_refine_ls_goodness_of_fit_ref 1.074
_refine_ls_hydrogen_treatment constr
_refine_ls_matrix_type full
_refine_ls_number_parameters 252
_refine_ls_number_reflns 4518
_refine_ls_number_restraints 0
_refine_ls_restrained_S_all 1.074
_refine_ls_R_factor_gt 0.0185
_refine_ls_shift/su_max 0.002
_refine_ls_shift/su_mean 0
_refine_ls_structure_factor_coef Fsqd
_refine_ls_weighting_details 'calc w=1/[\s^2^(Fo^2^)+(0.0173P)^2^+5.3839P] where P=(Fo^2^+2Fc^2^)/3'
_refine_ls_weighting_scheme calc
_refine_ls_wR_factor_ref 0.0419
_reflns_number_gt 4256
_reflns_number_total 4518
_reflns_threshold_expression I>2\s(I)
_cod_data_source_file hy2134.cif
_cod_data_source_block I
_cod_original_sg_symbol_H-M 'C 2/c'
_cod_database_code 2218446
_cod_database_fobs_code 2218446

loop_
_symmetry_equiv_pos_as_xyz
'x, y, z'
'-x, y, -z+1/2'
'x+1/2, y+1/2, z'
'-x+1/2, y+1/2, -z+1/2'
'-x, -y, -z'
'x, -y, z-1/2'
'-x+1/2, -y+1/2, -z'
'x+1/2, -y+1/2, z-1/2'

loop_
_atom_site_type_symbol
_atom_site_label
_atom_site_fract_x
_atom_site_fract_y
_atom_site_fract_z
_atom_site_U_iso_or_equiv
_atom_site_adp_type
_atom_site_calc_flag
_atom_site_refinement_flags
_atom_site_occupancy
Hf Hf 0.5 0.165295(14) 0.75 0.01071(4) Uani d S 1
O O1 0.51936(7) -0.05501(17) 0.81255(6) 0.0145(3) Uani d . 1
O O2 0.49393(7) 0.25296(17) 0.83653(6) 0.0150(3) Uani d . 1
C C1 0.50749(11) -0.2808(3) 0.87229(11) 0.0220(4) Uani d . 1
H H1A 0.508 -0.3448 0.8369 0.033 Uiso calc R 1
H H1B 0.4696 -0.3133 0.8783 0.033 Uiso calc R 1
H H1C 0.5485 -0.2998 0.9129 0.033 Uiso calc R 1
C C2 0.50184(10) -0.1008(3) 0.85482(9) 0.0156(4) Uani d . 1
C C3 0.47953(10) 0.0117(3) 0.88823(10) 0.0184(4) Uani d . 1
H H3 0.4644 -0.0284 0.9172 0.022 Uiso calc R 1
C C4 0.48009(10) 0.1778(3) 0.87820(9) 0.0154(4) Uani d . 1
C C5 0.46372(11) 0.2975(3) 0.92078(10) 0.0207(4) Uani d . 1
F F1 0.40902(8) 0.3862(2) 0.88355(7) 0.0409(4) Uani d . 1
F F2 0.45382(8) 0.21987(18) 0.96725(7) 0.0343(3) Uani d . 1
F F3 0.51363(7) 0.40485(17) 0.95280(7) 0.0316(3) Uani d . 1
O O3 0.43603(7) 0.38624(17) 0.71276(7) 0.0146(3) Uani d . 1
O O4 0.40009(6) 0.07826(17) 0.72464(6) 0.0136(3) Uani d . 1
C C6 0.36205(11) 0.6104(3) 0.69597(12) 0.0229(4) Uani d . 1
H H6A 0.4012 0.6754 0.7049 0.034 Uiso calc R 1
H H6B 0.3434 0.6475 0.724 0.034 Uiso calc R 1
H H6C 0.329 0.6231 0.6499 0.034 Uiso calc R 1
C C7 0.38151(10) 0.4318(2) 0.71005(9) 0.0158(4) Uani d . 1
C C8 0.33652(10) 0.3194(2) 0.71708(10) 0.0175(4) Uani d . 1
H H8 0.2986 0.3595 0.7188 0.021 Uiso calc R 1
C C9 0.34868(10) 0.1536(2) 0.72125(9) 0.0148(4) Uani d . 1
C C10 0.29459(10) 0.0341(3) 0.71829(11) 0.0197(4) Uani d . 1
F F4 0.31970(6) -0.07336(16) 0.76889(6) 0.0261(3) Uani d . 1
F F5 0.24293(7) 0.11096(17) 0.72015(8) 0.0338(3) Uani d . 1
F F6 0.26890(6) -0.05534(17) 0.66195(6) 0.0274(3) Uani d . 1
C C11 0.65622(14) 0.3966(4) 0.96674(17) 0.0550(9) Uani d . 1
H H11A 0.6943 0.427 0.9608 0.082 Uiso calc R 1
H H11B 0.6541 0.4676 0.9996 0.082 Uiso calc R 1
H H11C 0.6156 0.4084 0.9251 0.082 Uiso calc R 1
C C12 0.66358(11) 0.2194(3) 0.98981(12) 0.0313(5) Uani d . 1
C C13 0.66964(12) 0.1760(3) 1.05128(12) 0.0336(6) Uani d . 1
H H13 0.6681 0.258 1.0793 0.04 Uiso calc R 1
C C14 0.67800(13) 0.0117(4) 1.07158(12) 0.0376(6) Uani d . 1
H H14 0.682 -0.0156 1.1131 0.045 Uiso calc R 1
C C15 0.68046(13) -0.1112(4) 1.03081(14) 0.0384(6) Uani d . 1
H H15 0.6867 -0.2213 1.0446 0.046 Uiso calc R 1
C C16 0.67360(12) -0.0688(4) 0.96942(14) 0.0406(7) Uani d . 1
H H16 0.6747 -0.1509 0.9412 0.049 Uiso calc R 1
C C17 0.66513(12) 0.0941(4) 0.94935(12) 0.0372(6) Uani d . 1
H H17 0.6603 0.1204 0.9075 0.045 Uiso calc R 1

loop_
_atom_site_aniso_label
_atom_site_aniso_U_11
_atom_site_aniso_U_22
_atom_site_aniso_U_33
_atom_site_aniso_U_12
_atom_site_aniso_U_13
_atom_site_aniso_U_23
Hf 0.01298(6) 0.00766(6) 0.01517(6) 0 0.00966(4) 0
O1 0.0157(6) 0.0118(7) 0.0192(6) 0.0011(5) 0.0108(5) 0.0027(5)
O2 0.0207(7) 0.0117(7) 0.0170(6) -0.0013(6) 0.0126(6) 0.0003(5)
C1 0.0315(12) 0.0136(10) 0.0271(11) 0.0000(9) 0.0190(9) 0.0039(8)
C2 0.0145(9) 0.0143(10) 0.0175(9) -0.0012(8) 0.0071(7) 0.0020(8)
C3 0.0239(10) 0.0171(10) 0.0195(9) -0.0018(8) 0.0148(8) 0.0026(8)
C4 0.0160(9) 0.0166(10) 0.0161(8) -0.0014(8) 0.0097(7) -0.0013(8)
C5 0.0300(11) 0.0179(11) 0.0211(10) 0.0006(8) 0.0179(9) 0.0009(8)
F1 0.0431(9) 0.0495(10) 0.0335(8) 0.0248(8) 0.0209(7) -0.0008(7)
F2 0.0647(10) 0.0234(7) 0.0379(8) -0.0053(7) 0.0433(8) -0.0026(6)
F3 0.0485(9) 0.0217(7) 0.0361(7) -0.0106(6) 0.0294(7) -0.0127(6)
O3 0.0160(7) 0.0110(7) 0.0210(7) 0.0019(5) 0.0122(6) 0.0026(5)
O4 0.0136(6) 0.0109(7) 0.0194(7) 0.0020(5) 0.0104(5) 0.0003(5)
C6 0.0229(11) 0.0131(10) 0.0375(12) 0.0034(8) 0.0183(10) 0.0040(9)
C7 0.0187(9) 0.0124(10) 0.0183(9) 0.0012(8) 0.0104(8) 0.0008(7)
C8 0.0164(9) 0.0131(10) 0.0288(10) 0.0017(8) 0.0155(8) 0.0005(8)
C9 0.0147(9) 0.0147(10) 0.0186(9) 0.0005(8) 0.0109(7) 0.0002(8)
C10 0.0185(10) 0.0143(10) 0.0312(11) 0.0008(8) 0.0158(9) 0.0002(8)
F4 0.0291(7) 0.0205(7) 0.0348(7) -0.0030(5) 0.0201(6) 0.0060(6)
F5 0.0273(7) 0.0185(7) 0.0731(10) 0.0012(6) 0.0382(7) -0.0005(7)
F6 0.0228(6) 0.0246(7) 0.0335(7) -0.0089(5) 0.0122(6) -0.0067(6)
C11 0.0259(14) 0.0496(19) 0.067(2) -0.0055(13) 0.0033(13) 0.0194(16)
C12 0.0156(10) 0.0374(14) 0.0306(12) -0.0050(10) 0.0024(9) 0.0040(11)
C13 0.0294(12) 0.0384(15) 0.0324(12) -0.0058(11) 0.0141(10) -0.0126(11)
C14 0.0352(13) 0.0514(18) 0.0272(12) -0.0092(13) 0.0154(10) 0.0039(12)
C15 0.0270(13) 0.0302(14) 0.0523(16) -0.0051(11) 0.0141(12) -0.0008(12)
C16 0.0235(12) 0.0549(19) 0.0425(15) -0.0074(12) 0.0150(11) -0.0250(14)
C17 0.0229(12) 0.065(2) 0.0222(11) -0.0077(12) 0.0094(10) -0.0013(12)

loop_
_atom_type_symbol
_atom_type_description
_atom_type_scat_dispersion_real
_atom_type_scat_dispersion_imag
_atom_type_scat_source
C C 0.0033 0.0016 'International Tables Vol C Tables 4.2.6.8 and 6.1.1.4'
H H 0 0 'International Tables Vol C Tables 4.2.6.8 and 6.1.1.4'
O O 0.0106 0.006 'International Tables Vol C Tables 4.2.6.8 and 6.1.1.4'
F F 0.0171 0.0103 'International Tables Vol C Tables 4.2.6.8 and 6.1.1.4'
Hf Hf -0.583 6.1852 'International Tables Vol C Tables 4.2.6.8 and 6.1.1.4'

loop_
_geom_angle_atom_site_label_1
_geom_angle_atom_site_label_2
_geom_angle_atom_site_label_3
_geom_angle_site_symmetry_1
_geom_angle_site_symmetry_3
_geom_angle
_geom_angle_publ_flag
O2 Hf O2 . 2_656 141.66(7) y
O2 Hf O4 . . 80.96(5) y
O2 Hf O4 2_656 . 111.77(5) y
O2 Hf O4 . 2_656 111.77(5) ?
O2 Hf O4 2_656 2_656 80.96(5) ?
O4 Hf O4 . 2_656 142.02(7) y
O2 Hf O1 . 2_656 141.35(5) y
O2 Hf O1 2_656 2_656 75.69(5) ?
O4 Hf O1 . 2_656 72.52(5) y
O4 Hf O1 2_656 2_656 76.79(5) ?
O2 Hf O1 . . 75.69(5) y
O2 Hf O1 2_656 . 141.35(5) ?
O4 Hf O1 . . 76.79(5) y
O4 Hf O1 2_656 . 72.52(5) ?
O1 Hf O1 2_656 . 71.28(7) y
O2 Hf O3 . 2_656 72.21(5) y
O2 Hf O3 2_656 2_656 76.82(5) ?
O4 Hf O3 . 2_656 141.11(5) y
O4 Hf O3 2_656 2_656 75.54(5) ?
O1 Hf O3 2_656 2_656 143.48(5) ?
O1 Hf O3 . 2_656 121.11(5) y
O2 Hf O3 . . 76.82(5) y
O2 Hf O3 2_656 . 72.21(5) ?
O4 Hf O3 . . 75.54(5) y
O4 Hf O3 2_656 . 141.11(5) ?
O1 Hf O3 2_656 . 121.11(5) ?
O1 Hf O3 . . 143.48(5) y
O3 Hf O3 2_656 . 71.35(7) y
C2 O1 Hf . . 134.34(13) ?
C4 O2 Hf . . 131.45(13) ?
C2 C1 H1A . . 109.5 ?
C2 C1 H1B . . 109.5 ?
H1A C1 H1B . . 109.5 ?
C2 C1 H1C . . 109.5 ?
H1A C1 H1C . . 109.5 ?
H1B C1 H1C . . 109.5 ?
O1 C2 C3 . . 122.69(19) ?
O1 C2 C1 . . 118.14(18) ?
C3 C2 C1 . . 119.12(18) ?
C4 C3 C2 . . 120.47(18) ?
C4 C3 H3 . . 119.8 ?
C2 C3 H3 . . 119.8 ?
O2 C4 C3 . . 127.96(18) ?
O2 C4 C5 . . 112.58(17) ?
C3 C4 C5 . . 119.46(17) ?
F1 C5 F3 . . 106.71(18) ?
F1 C5 F2 . . 107.83(17) ?
F3 C5 F2 . . 106.67(17) ?
F1 C5 C4 . . 111.44(17) ?
F3 C5 C4 . . 111.30(17) ?
F2 C5 C4 . . 112.58(17) ?
C7 O3 Hf . . 134.87(13) ?
C9 O4 Hf . . 131.43(13) ?
C7 C6 H6A . . 109.5 ?
C7 C6 H6B . . 109.5 ?
H6A C6 H6B . . 109.5 ?
C7 C6 H6C . . 109.5 ?
H6A C6 H6C . . 109.5 ?
H6B C6 H6C . . 109.5 ?
O3 C7 C8 . . 122.62(18) ?
O3 C7 C6 . . 118.27(18) ?
C8 C7 C6 . . 119.06(18) ?
C9 C8 C7 . . 120.28(18) ?
C9 C8 H8 . . 119.9 ?
C7 C8 H8 . . 119.9 ?
O4 C9 C8 . . 128.26(18) ?
O4 C9 C10 . . 112.50(17) ?
C8 C9 C10 . . 119.16(17) ?
F4 C10 F5 . . 107.15(16) ?
F4 C10 F6 . . 106.83(17) ?
F5 C10 F6 . . 106.94(17) ?
F4 C10 C9 . . 111.58(16) ?
F5 C10 C9 . . 113.11(17) ?
F6 C10 C9 . . 110.90(16) ?
C12 C11 H11A . . 109.5 ?
C12 C11 H11B . . 109.5 ?
H11A C11 H11B . . 109.5 ?
C12 C11 H11C . . 109.5 ?
H11A C11 H11C . . 109.5 ?
H11B C11 H11C . . 109.5 ?
C17 C12 C13 . . 117.8(3) ?
C17 C12 C11 . . 119.9(3) ?
C13 C12 C11 . . 122.3(3) ?
C12 C13 C14 . . 120.7(2) ?
C12 C13 H13 . . 119.6 ?
C14 C13 H13 . . 119.6 ?
C15 C14 C13 . . 120.5(2) ?
C15 C14 H14 . . 119.8 ?
C13 C14 H14 . . 119.8 ?
C16 C15 C14 . . 118.9(3) ?
C16 C15 H15 . . 120.5 ?
C14 C15 H15 . . 120.5 ?
C15 C16 C17 . . 120.5(3) ?
C15 C16 H16 . . 119.8 ?
C17 C16 H16 . . 119.8 ?
C16 C17 C12 . . 121.6(2) ?
C16 C17 H17 . . 119.2 ?
C12 C17 H17 . . 119.2 ?

loop_
_geom_bond_atom_site_label_1
_geom_bond_atom_site_label_2
_geom_bond_site_symmetry_2
_geom_bond_distance
_geom_bond_publ_flag
Hf O2 . 2.1527(13) y
Hf O2 2_656 2.1527(13) ?
Hf O4 . 2.1571(13) y
Hf O4 2_656 2.1571(13) ?
Hf O1 2_656 2.1861(13) ?
Hf O1 . 2.1861(13) y
Hf O3 2_656 2.1933(14) ?
Hf O3 . 2.1933(13) y
O1 C2 . 1.253(2) ?
O2 C4 . 1.280(2) ?
C1 C2 . 1.494(3) ?
C1 H1A . 0.96 ?
C1 H1B . 0.96 ?
C1 H1C . 0.96 ?
C2 C3 . 1.418(3) ?
C3 C4 . 1.359(3) ?
C3 H3 . 0.93 ?
C4 C5 . 1.530(3) ?
C5 F1 . 1.325(3) ?
C5 F3 . 1.329(3) ?
C5 F2 . 1.333(2) ?
O3 C7 . 1.254(2) ?
O4 C9 . 1.276(2) ?
C6 C7 . 1.496(3) ?
C6 H6A . 0.96 ?
C6 H6B . 0.96 ?
C6 H6C . 0.96 ?
C7 C8 . 1.423(3) ?
C8 C9 . 1.359(3) ?
C8 H8 . 0.93 ?
C9 C10 . 1.529(3) ?
C10 F4 . 1.333(2) ?
C10 F5 . 1.335(2) ?
C10 F6 . 1.339(2) ?
C11 C12 . 1.504(4) ?
C11 H11A . 0.96 ?
C11 H11B . 0.96 ?
C11 H11C . 0.96 ?
C12 C17 . 1.377(4) ?
C12 C13 . 1.382(4) ?
C13 C14 . 1.386(4) ?
C13 H13 . 0.93 ?
C14 C15 . 1.375(4) ?
C14 H14 . 0.93 ?
C15 C16 . 1.372(4) ?
C15 H15 . 0.93 ?
C16 C17 . 1.374(4) ?
C16 H16 . 0.93 ?
C17 H17 . 0.93 ?

loop_
_geom_hbond_atom_site_label_D
_geom_hbond_atom_site_label_H
_geom_hbond_atom_site_label_A
_geom_hbond_distance_DH
_geom_hbond_distance_HA
_geom_hbond_distance_DA
_geom_hbond_angle_DHA
_geom_hbond_publ_flag
C3 H3 F2 0.93 2.37 2.712(2) 102 y
C8 H8 F5 0.93 2.37 2.721(2) 102 y
